data_4301253
loop_
_publ_author_name
'Richard D. Adams'
'Michael B. Hall'
'William C. Pearl'
'Xinzheng Yang'

_publ_section_title
;
Transformations and Reactions of Re2(CO)8(\m-SbPh2)(\m-H) Induced by the
Addition of a Platinum(tri-t-butylphosphine) Group
;
_journal_name_full 'Inorganic Chemistry'
_journal_page_first 652
_journal_page_last 662
_journal_paper_doi 10.1021/ic801876s
_journal_volume 48
_journal_year 2009
_chemical_formula_sum 'C50 H53 O8 P Pt Re2 Sb2'
_chemical_formula_weight 1623.88
_chemical_name_systematic
; 
 ? 
;
_space_group_IT_number 2
_symmetry_cell_setting triclinic
_symmetry_space_group_name_Hall '-P 1'
_symmetry_space_group_name_H-M 'P -1'
_atom_sites_solution_hydrogens geom
_atom_sites_solution_primary direct
_atom_sites_solution_secondary difmap
_audit_creation_method SHELXL-97
_cell_angle_alpha 81.1890(10)
_cell_angle_beta 86.2920(10)
_cell_angle_gamma 72.2440(10)
_cell_formula_units_Z 2
_cell_length_a 10.2020(5)
_cell_length_b 14.1979(6)
_cell_length_c 20.8235(9)
_cell_measurement_reflns_used 8294
_cell_measurement_temperature 293(2)
_cell_measurement_theta_max 25.91
_cell_measurement_theta_min 2.30
_cell_volume 2838.1(2)
_computing_cell_refinement 'SAINT+  V6.45 (Bruker, 2003)'
_computing_data_collection 'SMART V5.632 (Bruker, 2005)'
_computing_data_reduction 'SAINT+  V6.45'
_computing_molecular_graphics 'SHELXTL V6.1 (Sheldrick, 2000)'
_computing_publication_material 'SHELXTL V6.1'
_computing_structure_refinement 'SHELXL-97 (Sheldrick, 1997)'
_computing_structure_solution 'SHELXS-97 (Sheldrick, 1990)'
_diffrn_ambient_temperature 293(2)
_diffrn_measured_fraction_theta_full 0.992
_diffrn_measured_fraction_theta_max 0.992
_diffrn_measurement_device_type 'Bruker SMART APEX CCD diffractometer'
_diffrn_measurement_method 'omega scans'
_diffrn_radiation_monochromator graphite
_diffrn_radiation_source 'fine-focus sealed tube'
_diffrn_radiation_type MoK\a
_diffrn_radiation_wavelength 0.71073
_diffrn_reflns_av_R_equivalents 0.0248
_diffrn_reflns_av_sigmaI/netI 0.0375
_diffrn_reflns_limit_h_max 13
_diffrn_reflns_limit_h_min -13
_diffrn_reflns_limit_k_max 18
_diffrn_reflns_limit_k_min -18
_diffrn_reflns_limit_l_max 27
_diffrn_reflns_limit_l_min -27
_diffrn_reflns_number 29964
_diffrn_reflns_theta_full 28.31
_diffrn_reflns_theta_max 28.31
_diffrn_reflns_theta_min 0.99
_diffrn_standards_decay_% <1
_exptl_absorpt_coefficient_mu 7.718
_exptl_absorpt_correction_T_max 1.000
_exptl_absorpt_correction_T_min 0.829
_exptl_absorpt_correction_type multi-scan
_exptl_absorpt_process_details '(SADABS, Bruker, 1997)'
_exptl_crystal_colour Ltbrown
_exptl_crystal_density_diffrn 1.900
_exptl_crystal_density_method 'not measured'
_exptl_crystal_description block
_exptl_crystal_F_000 1524
_exptl_crystal_size_max 0.20
_exptl_crystal_size_mid 0.20
_exptl_crystal_size_min 0.04
_refine_diff_density_max 2.010
_refine_diff_density_min -0.831
_refine_diff_density_rms 0.300
_refine_ls_extinction_method none
_refine_ls_goodness_of_fit_ref 1.015
_refine_ls_hydrogen_treatment mixed
_refine_ls_matrix_type full
_refine_ls_number_parameters 590
_refine_ls_number_reflns 14014
_refine_ls_number_restraints 2
_refine_ls_restrained_S_all 1.015
_refine_ls_R_factor_all 0.0567
_refine_ls_R_factor_gt 0.0373
_refine_ls_shift/su_max 0.003
_refine_ls_shift/su_mean 0.000
_refine_ls_structure_factor_coef Fsqd
_refine_ls_weighting_details 'calc w=1/[\s^2^(Fo^2^)+(0.0718P)^2^+0.0000P] where P=(Fo^2^+2Fc^2^)/3'
_refine_ls_weighting_scheme calc
_refine_ls_wR_factor_gt 0.1065
_refine_ls_wR_factor_ref 0.1212
_reflns_number_gt 10512
_reflns_number_total 14014
_reflns_threshold_expression >2sigma(I)
_cod_data_source_file ic801876s_si_001_4.cif
_cod_data_source_block Comp5
_cod_depositor_comments
;
The following automatic conversions were performed:
'_symmetry_cell_setting' value 'Triclinic' changed to 'triclinic'
according to '/home/saulius/struct/CIF-dictionaries/cif_core.dic'
dictionary named 'cif_core.dic' version 2.4.1 from
2010-06-29.

'_exptl_absorpt_correction_type' value 'Multi-scan' changed
to 'multi-scan' according to
'/home/saulius/struct/CIF-dictionaries/cif_core.dic' dictionary named
'cif_core.dic' version 2.4.1 from 2010-06-29.

Automatic conversion script
Id: cif_fix_enum 1527 2010-12-29 10:47:43Z saulius 

2020-10-02
Z value changed to be consistent with given formula
                 miguel
;
_cod_original_formula_units_Z 3
_cod_database_code 4301253

loop_
_symmetry_equiv_pos_as_xyz
'x, y, z'
'-x, -y, -z'

loop_
_atom_site_label
_atom_site_type_symbol
_atom_site_fract_x
_atom_site_fract_y
_atom_site_fract_z
_atom_site_U_iso_or_equiv
_atom_site_adp_type
_atom_site_occupancy
_atom_site_symmetry_multiplicity
_atom_site_calc_flag
_atom_site_refinement_flags
_atom_site_disorder_assembly
_atom_site_disorder_group
H1 H 0.659(3) 0.402(5) 0.643(4) 0.13(4) Uiso 1 1 d D . .
Pt1 Pt 0.81881(3) 0.381862(19) 0.676852(13) 0.05125(8) Uani 1 1 d D . .
Re1 Re 0.52141(3) 0.50217(2) 0.661770(13) 0.05007(8) Uani 1 1 d D . .
Re2 Re 0.80312(3) 0.681196(19) 0.749877(13) 0.04766(8) Uani 1 1 d . . .
Sb1 Sb 0.69270(4) 0.52810(3) 0.74648(2) 0.04495(10) Uani 1 1 d . . .
Sb2 Sb 0.62666(5) 0.76096(3) 0.84382(2) 0.04944(11) Uani 1 1 d . . .
P1 P 0.9154(2) 0.24084(14) 0.62068(11) 0.0677(5) Uani 1 1 d . . .
C1 C 0.9693(9) 0.3832(7) 0.7205(5) 0.083(3) Uani 1 1 d . . .
C11 C 0.4553(9) 0.4097(7) 0.7272(4) 0.074(2) Uani 1 1 d . . .
C12 C 0.3557(8) 0.6070(6) 0.6782(4) 0.0629(18) Uani 1 1 d . . .
C13 C 0.4361(9) 0.4654(6) 0.5925(4) 0.073(2) Uani 1 1 d . . .
C14 C 0.5922(8) 0.5970(6) 0.5977(3) 0.0576(17) Uani 1 1 d . . .
C21 C 0.8815(9) 0.7884(6) 0.7473(4) 0.071(2) Uani 1 1 d . . .
C22 C 0.9381(8) 0.5920(6) 0.8099(4) 0.0648(19) Uani 1 1 d . . .
C23 C 0.9157(8) 0.6355(6) 0.6762(4) 0.067(2) Uani 1 1 d . . .
C24 C 0.7107(7) 0.4295(5) 0.8376(3) 0.0518(15) Uani 1 1 d . . .
C25 C 0.7319(8) 0.4623(6) 0.8945(3) 0.0608(18) Uani 1 1 d . . .
H25 H 0.7328 0.5278 0.8934 0.073 Uiso 1 1 calc R . .
C26 C 0.7518(9) 0.3979(7) 0.9532(4) 0.076(2) Uani 1 1 d . . .
H26 H 0.7641 0.4211 0.9911 0.091 Uiso 1 1 calc R . .
C27 C 0.7532(9) 0.3010(7) 0.9552(4) 0.079(2) Uani 1 1 d . . .
H27 H 0.7688 0.2575 0.9940 0.095 Uiso 1 1 calc R . .
C28 C 0.7316(10) 0.2690(7) 0.8995(5) 0.080(2) Uani 1 1 d . . .
H28 H 0.7303 0.2035 0.9009 0.096 Uiso 1 1 calc R . .
C29 C 0.7117(8) 0.3316(5) 0.8414(4) 0.0607(18) Uani 1 1 d . . .
H29 H 0.6987 0.3074 0.8040 0.073 Uiso 1 1 calc R . .
C30 C 0.6456(7) 0.7822(5) 0.6816(3) 0.0531(16) Uani 1 1 d . . .
C31 C 0.5038(8) 0.7893(5) 0.6840(3) 0.0552(17) Uani 1 1 d . . .
H31 H 0.4732 0.7472 0.7161 0.066 Uiso 1 1 calc R . .
C32 C 0.4098(9) 0.8541(6) 0.6422(4) 0.073(2) Uani 1 1 d . . .
H32 H 0.3185 0.8540 0.6456 0.087 Uiso 1 1 calc R . .
C33 C 0.4486(11) 0.9202(7) 0.5947(4) 0.091(3) Uani 1 1 d . . .
H33 H 0.3841 0.9645 0.5662 0.109 Uiso 1 1 calc R . .
C34 C 0.5822(11) 0.9195(7) 0.5902(4) 0.091(3) Uani 1 1 d . . .
H34 H 0.6090 0.9647 0.5589 0.110 Uiso 1 1 calc R . .
C35 C 0.6796(9) 0.8517(6) 0.6320(4) 0.070(2) Uani 1 1 d . . .
H35 H 0.7707 0.8520 0.6271 0.084 Uiso 1 1 calc R . .
C36 C 0.4231(7) 0.7495(5) 0.8505(3) 0.0536(16) Uani 1 1 d . . .
C37 C 0.4033(8) 0.6557(6) 0.8622(4) 0.0643(19) Uani 1 1 d . . .
H37 H 0.4790 0.5989 0.8684 0.077 Uiso 1 1 calc R . .
C38 C 0.2718(10) 0.6459(7) 0.8646(4) 0.076(2) Uani 1 1 d . . .
H38 H 0.2588 0.5830 0.8719 0.091 Uiso 1 1 calc R . .
C39 C 0.1611(9) 0.7306(8) 0.8561(4) 0.084(3) Uani 1 1 d . . .
H39 H 0.0723 0.7252 0.8575 0.101 Uiso 1 1 calc R . .
C40 C 0.1811(10) 0.8237(9) 0.8454(6) 0.105(3) Uani 1 1 d . . .
H40 H 0.1052 0.8805 0.8401 0.126 Uiso 1 1 calc R . .
C41 C 0.3099(8) 0.8337(7) 0.8426(5) 0.075(2) Uani 1 1 d . . .
H41 H 0.3218 0.8969 0.8354 0.090 Uiso 1 1 calc R . .
C42 C 0.5770(8) 0.9201(5) 0.8404(4) 0.0600(18) Uani 1 1 d . . .
C43 C 0.5468(9) 0.9818(6) 0.7839(4) 0.072(2) Uani 1 1 d . . .
H43 H 0.5538 0.9548 0.7454 0.087 Uiso 1 1 calc R . .
C44 C 0.5055(12) 1.0844(7) 0.7821(5) 0.096(3) Uani 1 1 d . . .
H44 H 0.4861 1.1263 0.7427 0.115 Uiso 1 1 calc R . .
C45 C 0.4936(16) 1.1233(8) 0.8389(7) 0.133(5) Uani 1 1 d . . .
H45 H 0.4594 1.1919 0.8389 0.159 Uiso 1 1 calc R . .
C46 C 0.532(2) 1.0607(9) 0.8960(7) 0.175(8) Uani 1 1 d . . .
H46 H 0.5341 1.0873 0.9339 0.210 Uiso 1 1 calc R . .
C47 C 0.5680(14) 0.9604(7) 0.8974(5) 0.115(4) Uani 1 1 d . . .
H47 H 0.5866 0.9186 0.9369 0.138 Uiso 1 1 calc R . .
C48 C 0.6826(7) 0.7124(5) 0.9438(3) 0.0536(16) Uani 1 1 d . . .
C49 C 0.5911(9) 0.6957(7) 0.9914(4) 0.071(2) Uani 1 1 d . . .
H49 H 0.5003 0.7060 0.9805 0.085 Uiso 1 1 calc R . .
C50 C 0.6284(10) 0.6644(8) 1.0543(4) 0.083(3) Uani 1 1 d . . .
H50 H 0.5618 0.6578 1.0860 0.100 Uiso 1 1 calc R . .
C51 C 0.7562(11) 0.6434(8) 1.0711(4) 0.097(3) Uani 1 1 d . . .
H51 H 0.7822 0.6159 1.1135 0.117 Uiso 1 1 calc R . .
C52 C 0.8525(11) 0.6621(12) 1.0255(6) 0.132(5) Uani 1 1 d . . .
H52 H 0.9415 0.6548 1.0378 0.158 Uiso 1 1 calc R . .
C53 C 0.8144(10) 0.6922(11) 0.9606(5) 0.117(5) Uani 1 1 d . . .
H53 H 0.8807 0.6982 0.9288 0.140 Uiso 1 1 calc R . .
C54 C 0.7842(15) 0.2211(10) 0.5628(8) 0.135(5) Uani 1 1 d . . .
C55 C 0.7454(15) 0.3106(12) 0.5112(6) 0.143(5) Uani 1 1 d . . .
H55A H 0.7256 0.3704 0.5309 0.214 Uiso 1 1 calc R . .
H55B H 0.6654 0.3108 0.4893 0.214 Uiso 1 1 calc R . .
H55C H 0.8203 0.3078 0.4805 0.214 Uiso 1 1 calc R . .
C56 C 0.6539(13) 0.2159(9) 0.6041(9) 0.149(6) Uani 1 1 d . . .
H56A H 0.5755 0.2367 0.5765 0.223 Uiso 1 1 calc R . .
H56B H 0.6394 0.2593 0.6367 0.223 Uiso 1 1 calc R . .
H56C H 0.6662 0.1486 0.6247 0.223 Uiso 1 1 calc R . .
C57 C 0.8463(18) 0.1144(12) 0.5359(10) 0.204(10) Uani 1 1 d . . .
H57A H 0.7721 0.0899 0.5275 0.307 Uiso 1 1 calc R . .
H57B H 0.9052 0.0674 0.5679 0.307 Uiso 1 1 calc R . .
H57C H 0.8983 0.1228 0.4965 0.307 Uiso 1 1 calc R . .
C58 C 1.0661(12) 0.2650(7) 0.5699(5) 0.093(3) Uani 1 1 d . . .
C59 C 1.1091(18) 0.1964(10) 0.5140(7) 0.177(8) Uani 1 1 d . . .
H59A H 1.1744 0.1340 0.5304 0.265 Uiso 1 1 calc R . .
H59B H 1.1500 0.2294 0.4782 0.265 Uiso 1 1 calc R . .
H59C H 1.0291 0.1842 0.4995 0.265 Uiso 1 1 calc R . .
C60 C 1.1833(13) 0.2543(11) 0.6100(7) 0.142(6) Uani 1 1 d . . .
H60A H 1.1545 0.2967 0.6432 0.214 Uiso 1 1 calc R . .
H60B H 1.2542 0.2729 0.5834 0.214 Uiso 1 1 calc R . .
H60C H 1.2182 0.1860 0.6299 0.214 Uiso 1 1 calc R . .
C61 C 1.0227(14) 0.3730(8) 0.5372(6) 0.124(4) Uani 1 1 d . . .
H61A H 1.0900 0.3826 0.5045 0.186 Uiso 1 1 calc R . .
H61B H 1.0156 0.4166 0.5691 0.186 Uiso 1 1 calc R . .
H61C H 0.9350 0.3878 0.5173 0.186 Uiso 1 1 calc R . .
C62 C 0.9764(12) 0.1232(6) 0.6831(6) 0.099(3) Uani 1 1 d . . .
C63 C 1.0709(15) 0.0330(7) 0.6572(8) 0.181(9) Uani 1 1 d . . .
H63A H 1.0825 -0.0246 0.6897 0.272 Uiso 1 1 calc R . .
H63B H 1.1588 0.0433 0.6461 0.272 Uiso 1 1 calc R . .
H63C H 1.0319 0.0224 0.6191 0.272 Uiso 1 1 calc R . .
C64 C 0.8570(13) 0.0984(8) 0.7213(7) 0.131(5) Uani 1 1 d . . .
H64A H 0.7956 0.1578 0.7354 0.196 Uiso 1 1 calc R . .
H64B H 0.8912 0.0498 0.7585 0.196 Uiso 1 1 calc R . .
H64C H 0.8086 0.0717 0.6941 0.196 Uiso 1 1 calc R . .
C65 C 1.0537(14) 0.1476(10) 0.7390(7) 0.149(6) Uani 1 1 d . . .
H65A H 1.1282 0.1715 0.7204 0.223 Uiso 1 1 calc R . .
H65B H 1.0894 0.0882 0.7693 0.223 Uiso 1 1 calc R . .
H65C H 0.9905 0.1980 0.7612 0.223 Uiso 1 1 calc R . .
O1 O 1.0625(8) 0.3840(7) 0.7478(5) 0.133(3) Uani 1 1 d . . .
O11 O 0.4100(8) 0.3614(6) 0.7654(4) 0.118(3) Uani 1 1 d . . .
O12 O 0.2571(6) 0.6663(5) 0.6878(4) 0.094(2) Uani 1 1 d . . .
O13 O 0.3802(8) 0.4472(6) 0.5531(4) 0.110(2) Uani 1 1 d . . .
O14 O 0.6313(7) 0.6506(5) 0.5618(3) 0.0847(18) Uani 1 1 d . . .
O21 O 0.9299(7) 0.8515(5) 0.7436(4) 0.107(2) Uani 1 1 d . . .
O22 O 1.0222(7) 0.5394(5) 0.8442(4) 0.097(2) Uani 1 1 d . . .
O23 O 0.9853(8) 0.6100(6) 0.6336(4) 0.107(2) Uani 1 1 d . . .

loop_
_atom_site_aniso_label
_atom_site_aniso_U_11
_atom_site_aniso_U_22
_atom_site_aniso_U_33
_atom_site_aniso_U_23
_atom_site_aniso_U_13
_atom_site_aniso_U_12
Pt1 0.05462(16) 0.03963(13) 0.05422(16) -0.00655(11) 0.00675(11) -0.00793(11)
Re1 0.05313(16) 0.04808(15) 0.04922(15) -0.01020(11) -0.00435(11) -0.01316(12)
Re2 0.04957(15) 0.04268(14) 0.04956(15) 0.00017(11) -0.00492(11) -0.01449(11)
Sb1 0.0490(2) 0.0397(2) 0.0442(2) -0.00546(17) -0.00307(17) -0.01020(17)
Sb2 0.0589(3) 0.0462(2) 0.0465(2) -0.00607(18) -0.00366(19) -0.0204(2)
P1 0.0804(14) 0.0384(9) 0.0740(13) -0.0088(9) 0.0164(11) -0.0056(9)
C1 0.052(5) 0.086(6) 0.105(7) -0.034(5) -0.009(5) 0.000(4)
C11 0.074(5) 0.075(5) 0.070(5) 0.009(4) -0.009(4) -0.026(4)
C12 0.059(4) 0.063(4) 0.064(4) -0.017(4) -0.006(3) -0.008(4)
C13 0.079(6) 0.072(5) 0.074(5) -0.021(4) -0.015(4) -0.022(4)
C14 0.067(4) 0.058(4) 0.050(4) -0.007(3) -0.003(3) -0.020(4)
C21 0.071(5) 0.059(5) 0.083(6) 0.008(4) -0.015(4) -0.025(4)
C22 0.059(4) 0.051(4) 0.084(5) 0.004(4) -0.015(4) -0.021(4)
C23 0.068(5) 0.063(5) 0.070(5) -0.007(4) 0.007(4) -0.020(4)
C24 0.054(4) 0.052(4) 0.048(4) -0.004(3) 0.000(3) -0.015(3)
C25 0.068(5) 0.051(4) 0.057(4) 0.001(3) -0.009(3) -0.012(3)
C26 0.081(6) 0.096(7) 0.047(4) 0.004(4) -0.009(4) -0.025(5)
C27 0.083(6) 0.077(6) 0.070(5) 0.020(5) -0.008(4) -0.026(5)
C28 0.090(6) 0.059(5) 0.088(6) 0.010(4) -0.006(5) -0.025(4)
C29 0.068(5) 0.049(4) 0.065(4) -0.003(3) -0.003(3) -0.019(3)
C30 0.066(4) 0.042(3) 0.043(3) -0.006(3) -0.002(3) -0.005(3)
C31 0.069(5) 0.047(4) 0.042(3) -0.011(3) -0.007(3) -0.003(3)
C32 0.062(5) 0.071(5) 0.063(5) -0.009(4) -0.008(4) 0.014(4)
C33 0.094(7) 0.077(6) 0.063(5) 0.013(4) -0.011(5) 0.020(5)
C34 0.095(7) 0.084(6) 0.057(5) 0.019(4) 0.004(4) 0.014(5)
C35 0.074(5) 0.072(5) 0.050(4) 0.002(4) 0.006(4) -0.010(4)
C36 0.061(4) 0.055(4) 0.051(4) -0.004(3) -0.011(3) -0.025(3)
C37 0.061(5) 0.064(5) 0.071(5) -0.012(4) 0.000(4) -0.023(4)
C38 0.083(6) 0.083(6) 0.074(5) -0.016(5) -0.003(4) -0.040(5)
C39 0.063(5) 0.109(8) 0.083(6) 0.011(5) -0.005(4) -0.040(5)
C40 0.068(6) 0.094(8) 0.145(10) -0.006(7) -0.024(6) -0.012(5)
C41 0.059(5) 0.064(5) 0.100(6) -0.011(5) -0.008(4) -0.015(4)
C42 0.076(5) 0.048(4) 0.062(4) -0.013(3) 0.004(4) -0.025(4)
C43 0.097(6) 0.054(4) 0.062(5) -0.005(4) 0.006(4) -0.018(4)
C44 0.138(9) 0.056(5) 0.089(7) -0.007(5) 0.019(6) -0.028(6)
C45 0.233(16) 0.053(6) 0.121(10) -0.033(6) 0.034(10) -0.055(8)
C46 0.38(3) 0.062(7) 0.098(9) -0.033(7) 0.031(12) -0.082(11)
C47 0.209(14) 0.061(6) 0.080(7) -0.014(5) -0.011(7) -0.047(7)
C48 0.052(4) 0.062(4) 0.048(4) -0.006(3) -0.005(3) -0.020(3)
C49 0.071(5) 0.096(6) 0.048(4) -0.006(4) -0.005(4) -0.030(5)
C50 0.078(6) 0.104(7) 0.059(5) -0.004(5) 0.000(4) -0.020(5)
C51 0.092(7) 0.114(8) 0.053(5) -0.009(5) -0.005(5) 0.016(6)
C52 0.062(6) 0.221(16) 0.095(8) -0.020(9) -0.027(6) -0.013(8)
C53 0.063(6) 0.222(15) 0.062(6) -0.010(7) 0.000(4) -0.043(7)
C54 0.135(11) 0.113(10) 0.168(13) -0.102(10) -0.009(10) -0.010(8)
C55 0.149(12) 0.153(13) 0.104(10) -0.024(9) -0.031(9) -0.004(10)
C56 0.097(9) 0.094(9) 0.28(2) -0.077(11) -0.010(11) -0.037(7)
C57 0.188(16) 0.151(14) 0.28(2) -0.164(16) -0.062(15) 0.025(12)
C58 0.110(8) 0.069(6) 0.089(7) -0.014(5) 0.048(6) -0.021(5)
C59 0.261(19) 0.094(9) 0.165(13) -0.059(9) 0.148(14) -0.049(11)
C60 0.094(9) 0.155(13) 0.169(14) 0.004(10) 0.058(9) -0.050(9)
C61 0.169(12) 0.074(7) 0.116(9) 0.021(6) 0.027(8) -0.039(7)
C62 0.113(8) 0.036(4) 0.118(8) 0.010(5) 0.027(7) 0.005(4)
C63 0.193(14) 0.048(5) 0.226(16) 0.023(7) 0.133(13) 0.030(7)
C64 0.140(11) 0.082(7) 0.148(11) 0.006(7) 0.063(9) -0.025(7)
C65 0.135(11) 0.110(10) 0.150(12) 0.052(9) -0.029(10) 0.009(8)
O1 0.078(5) 0.130(7) 0.185(9) -0.070(6) -0.041(5) 0.007(4)
O11 0.110(6) 0.116(6) 0.120(6) 0.036(5) 0.003(5) -0.051(5)
O12 0.057(4) 0.093(5) 0.123(5) -0.036(4) -0.008(3) 0.000(3)
O13 0.125(6) 0.123(6) 0.103(5) -0.039(5) -0.035(4) -0.049(5)
O14 0.129(5) 0.080(4) 0.056(3) -0.012(3) 0.011(3) -0.049(4)
O21 0.111(5) 0.069(4) 0.149(7) 0.020(4) -0.033(5) -0.051(4)
O22 0.093(5) 0.071(4) 0.121(5) 0.023(4) -0.052(4) -0.026(3)
O23 0.100(5) 0.120(6) 0.095(5) -0.032(4) 0.040(4) -0.025(4)

loop_
_atom_type_symbol
_atom_type_description
_atom_type_scat_dispersion_real
_atom_type_scat_dispersion_imag
_atom_type_scat_source
C C 0.0033 0.0016 'International Tables Vol C Tables 4.2.6.8 and 6.1.1.4'
H H 0.0000 0.0000 'International Tables Vol C Tables 4.2.6.8 and 6.1.1.4'
O O 0.0106 0.0060 'International Tables Vol C Tables 4.2.6.8 and 6.1.1.4'
P P 0.1023 0.0942 'International Tables Vol C Tables 4.2.6.8 and 6.1.1.4'
Sb Sb -0.5866 1.5461 'International Tables Vol C Tables 4.2.6.8 and 6.1.1.4'
Re Re -1.0185 7.2310 'International Tables Vol C Tables 4.2.6.8 and 6.1.1.4'
Pt Pt -1.7033 8.3905 'International Tables Vol C Tables 4.2.6.8 and 6.1.1.4'

loop_
_geom_angle_atom_site_label_1
_geom_angle_atom_site_label_2
_geom_angle_atom_site_label_3
_geom_angle
_geom_angle_site_symmetry_1
_geom_angle_site_symmetry_3
_geom_angle_publ_flag
H1 Pt1 C1 168.6(9) . . ?
H1 Pt1 P1 90.1(8) . . ?
C1 Pt1 P1 101.3(3) . . ?
H1 Pt1 Sb1 87.0(9) . . ?
C1 Pt1 Sb1 81.7(3) . . ?
P1 Pt1 Sb1 173.61(5) . . ?
H1 Pt1 Re1 30.7(8) . . ?
C1 Pt1 Re1 137.9(3) . . ?
P1 Pt1 Re1 120.80(6) . . ?
Sb1 Pt1 Re1 56.487(11) . . ?
H1 Pt1 H1 0(2) . . ?
C1 Pt1 H1 168.6(9) . . ?
P1 Pt1 H1 90.1(8) . . ?
Sb1 Pt1 H1 87.0(9) . . ?
Re1 Pt1 H1 30.7(8) . . ?
C12 Re1 C13 92.2(3) . . ?
C12 Re1 C11 88.5(4) . . ?
C13 Re1 C11 91.1(4) . . ?
C12 Re1 C14 91.6(3) . . ?
C13 Re1 C14 90.9(3) . . ?
C11 Re1 C14 178.0(3) . . ?
C12 Re1 Sb1 100.3(2) . . ?
C13 Re1 Sb1 167.1(3) . . ?
C11 Re1 Sb1 92.5(2) . . ?
C14 Re1 Sb1 85.5(2) . . ?
C12 Re1 Pt1 155.7(2) . . ?
C13 Re1 Pt1 111.9(3) . . ?
C11 Re1 Pt1 93.9(3) . . ?
C14 Re1 Pt1 85.1(2) . . ?
Sb1 Re1 Pt1 55.482(11) . . ?
C12 Re1 H1 173.4(10) . . ?
C13 Re1 H1 81.6(10) . . ?
C11 Re1 H1 89(3) . . ?
C14 Re1 H1 91(3) . . ?
Sb1 Re1 H1 86.0(9) . . ?
Pt1 Re1 H1 30.8(8) . . ?
C21 Re2 C23 90.8(4) . . ?
C21 Re2 C22 93.1(3) . . ?
C23 Re2 C22 91.5(4) . . ?
C21 Re2 C30 87.8(3) . . ?
C23 Re2 C30 88.9(3) . . ?
C22 Re2 C30 179.0(3) . . ?
C21 Re2 Sb2 88.1(3) . . ?
C23 Re2 Sb2 173.7(2) . . ?
C22 Re2 Sb2 94.7(3) . . ?
C30 Re2 Sb2 84.84(17) . . ?
C21 Re2 Sb1 177.0(3) . . ?
C23 Re2 Sb1 86.6(2) . . ?
C22 Re2 Sb1 88.5(2) . . ?
C30 Re2 Sb1 90.61(19) . . ?
Sb2 Re2 Sb1 94.362(15) . . ?
C24 Sb1 Pt1 94.22(18) . . ?
C24 Sb1 Re1 114.18(18) . . ?
Pt1 Sb1 Re1 68.031(13) . . ?
C24 Sb1 Re2 112.87(18) . . ?
Pt1 Sb1 Re2 119.694(17) . . ?
Re1 Sb1 Re2 131.401(17) . . ?
C36 Sb2 C48 99.0(3) . . ?
C36 Sb2 C42 98.5(3) . . ?
C48 Sb2 C42 100.4(3) . . ?
C36 Sb2 Re2 120.20(19) . . ?
C48 Sb2 Re2 119.07(19) . . ?
C42 Sb2 Re2 115.7(2) . . ?
C58 P1 C62 110.7(5) . . ?
C58 P1 C54 108.7(6) . . ?
C62 P1 C54 108.8(6) . . ?
C58 P1 Pt1 106.8(3) . . ?
C62 P1 Pt1 109.0(3) . . ?
C54 P1 Pt1 112.9(3) . . ?
O1 C1 Pt1 179.8(12) . . ?
O11 C11 Re1 175.6(9) . . ?
O12 C12 Re1 178.1(7) . . ?
O13 C13 Re1 176.5(8) . . ?
O14 C14 Re1 179.6(8) . . ?
O21 C21 Re2 177.5(9) . . ?
O22 C22 Re2 177.6(8) . . ?
O23 C23 Re2 177.5(8) . . ?
C29 C24 C25 117.6(7) . . ?
C29 C24 Sb1 122.5(5) . . ?
C25 C24 Sb1 119.8(5) . . ?
C24 C25 C26 120.7(7) . . ?
C24 C25 H25 119.7 . . ?
C26 C25 H25 119.7 . . ?
C27 C26 C25 120.3(8) . . ?
C27 C26 H26 119.9 . . ?
C25 C26 H26 119.9 . . ?
C28 C27 C26 119.0(8) . . ?
C28 C27 H27 120.5 . . ?
C26 C27 H27 120.5 . . ?
C27 C28 C29 121.3(8) . . ?
C27 C28 H28 119.4 . . ?
C29 C28 H28 119.4 . . ?
C28 C29 C24 121.1(8) . . ?
C28 C29 H29 119.4 . . ?
C24 C29 H29 119.4 . . ?
C31 C30 C35 113.1(6) . . ?
C31 C30 Re2 125.7(5) . . ?
C35 C30 Re2 121.1(6) . . ?
C32 C31 C30 123.8(7) . . ?
C32 C31 H31 118.1 . . ?
C30 C31 H31 118.1 . . ?
C31 C32 C33 120.6(9) . . ?
C31 C32 H32 119.7 . . ?
C33 C32 H32 119.7 . . ?
C34 C33 C32 119.1(8) . . ?
C34 C33 H33 120.5 . . ?
C32 C33 H33 120.5 . . ?
C33 C34 C35 120.6(9) . . ?
C33 C34 H34 119.7 . . ?
C35 C34 H34 119.7 . . ?
C34 C35 C30 122.8(8) . . ?
C34 C35 H35 118.6 . . ?
C30 C35 H35 118.6 . . ?
C41 C36 C37 119.4(7) . . ?
C41 C36 Sb2 121.1(5) . . ?
C37 C36 Sb2 119.5(5) . . ?
C38 C37 C36 120.7(8) . . ?
C38 C37 H37 119.6 . . ?
C36 C37 H37 119.6 . . ?
C39 C38 C37 118.9(8) . . ?
C39 C38 H38 120.6 . . ?
C37 C38 H38 120.6 . . ?
C38 C39 C40 120.2(8) . . ?
C38 C39 H39 119.9 . . ?
C40 C39 H39 119.9 . . ?
C41 C40 C39 121.1(9) . . ?
C41 C40 H40 119.4 . . ?
C39 C40 H40 119.4 . . ?
C40 C41 C36 119.7(9) . . ?
C40 C41 H41 120.2 . . ?
C36 C41 H41 120.2 . . ?
C43 C42 C47 119.2(8) . . ?
C43 C42 Sb2 121.0(6) . . ?
C47 C42 Sb2 119.7(6) . . ?
C42 C43 C44 121.2(8) . . ?
C42 C43 H43 119.4 . . ?
C44 C43 H43 119.4 . . ?
C45 C44 C43 119.0(10) . . ?
C45 C44 H44 120.5 . . ?
C43 C44 H44 120.5 . . ?
C44 C45 C46 119.7(10) . . ?
C44 C45 H45 120.1 . . ?
C46 C45 H45 120.1 . . ?
C47 C46 C45 120.4(11) . . ?
C47 C46 H46 119.8 . . ?
C45 C46 H46 119.8 . . ?
C46 C47 C42 120.1(11) . . ?
C46 C47 H47 119.9 . . ?
C42 C47 H47 119.9 . . ?
C53 C48 C49 117.5(7) . . ?
C53 C48 Sb2 119.7(6) . . ?
C49 C48 Sb2 122.7(5) . . ?
C50 C49 C48 122.0(8) . . ?
C50 C49 H49 119.0 . . ?
C48 C49 H49 119.0 . . ?
C51 C50 C49 120.9(9) . . ?
C51 C50 H50 119.5 . . ?
C49 C50 H50 119.5 . . ?
C50 C51 C52 119.6(9) . . ?
C50 C51 H51 120.2 . . ?
C52 C51 H51 120.2 . . ?
C51 C52 C53 119.0(10) . . ?
C51 C52 H52 120.5 . . ?
C53 C52 H52 120.5 . . ?
C48 C53 C52 120.6(9) . . ?
C48 C53 H53 119.7 . . ?
C52 C53 H53 119.7 . . ?
C55 C54 C56 108.7(12) . . ?
C55 C54 C57 115.1(13) . . ?
C56 C54 C57 106.7(13) . . ?
C55 C54 P1 108.1(10) . . ?
C56 C54 P1 107.4(10) . . ?
C57 C54 P1 110.5(10) . . ?
C54 C55 H55A 109.5 . . ?
C54 C55 H55B 109.5 . . ?
H55A C55 H55B 109.5 . . ?
C54 C55 H55C 109.5 . . ?
H55A C55 H55C 109.5 . . ?
H55B C55 H55C 109.5 . . ?
C54 C56 H56A 109.5 . . ?
C54 C56 H56B 109.5 . . ?
H56A C56 H56B 109.5 . . ?
C54 C56 H56C 109.5 . . ?
H56A C56 H56C 109.5 . . ?
H56B C56 H56C 109.5 . . ?
C54 C57 H57A 109.5 . . ?
C54 C57 H57B 109.5 . . ?
H57A C57 H57B 109.5 . . ?
C54 C57 H57C 109.5 . . ?
H57A C57 H57C 109.5 . . ?
H57B C57 H57C 109.5 . . ?
C60 C58 C61 106.1(11) . . ?
C60 C58 C59 111.2(11) . . ?
C61 C58 C59 107.3(10) . . ?
C60 C58 P1 111.7(7) . . ?
C61 C58 P1 108.5(8) . . ?
C59 C58 P1 111.7(8) . . ?
C58 C59 H59A 109.5 . . ?
C58 C59 H59B 109.5 . . ?
H59A C59 H59B 109.5 . . ?
C58 C59 H59C 109.5 . . ?
H59A C59 H59C 109.5 . . ?
H59B C59 H59C 109.5 . . ?
C58 C60 H60A 109.5 . . ?
C58 C60 H60B 109.5 . . ?
H60A C60 H60B 109.5 . . ?
C58 C60 H60C 109.5 . . ?
H60A C60 H60C 109.5 . . ?
H60B C60 H60C 109.5 . . ?
C58 C61 H61A 109.5 . . ?
C58 C61 H61B 109.5 . . ?
H61A C61 H61B 109.5 . . ?
C58 C61 H61C 109.5 . . ?
H61A C61 H61C 109.5 . . ?
H61B C61 H61C 109.5 . . ?
C63 C62 C64 111.0(9) . . ?
C63 C62 C65 107.9(12) . . ?
C64 C62 C65 100.7(11) . . ?
C63 C62 P1 115.6(9) . . ?
C64 C62 P1 111.7(8) . . ?
C65 C62 P1 108.7(7) . . ?
C62 C63 H63A 109.5 . . ?
C62 C63 H63B 109.5 . . ?
H63A C63 H63B 109.5 . . ?
C62 C63 H63C 109.5 . . ?
H63A C63 H63C 109.5 . . ?
H63B C63 H63C 109.5 . . ?
C62 C64 H64A 109.5 . . ?
C62 C64 H64B 109.5 . . ?
H64A C64 H64B 109.5 . . ?
C62 C64 H64C 109.5 . . ?
H64A C64 H64C 109.5 . . ?
H64B C64 H64C 109.5 . . ?
C62 C65 H65A 109.5 . . ?
C62 C65 H65B 109.5 . . ?
H65A C65 H65B 109.5 . . ?
C62 C65 H65C 109.5 . . ?
H65A C65 H65C 109.5 . . ?
H65B C65 H65C 109.5 . . ?

loop_
_geom_bond_atom_site_label_1
_geom_bond_atom_site_label_2
_geom_bond_distance
_geom_bond_site_symmetry_2
_geom_bond_publ_flag
Pt1 H1 1.75(2) . ?
Pt1 C1 1.841(9) . ?
Pt1 P1 2.3902(19) . ?
Pt1 Sb1 2.6683(5) . ?
Pt1 Re1 3.0033(4) . ?
Pt1 H1 1.75(2) . ?
Re1 C12 1.933(8) . ?
Re1 C13 1.943(8) . ?
Re1 C11 1.977(9) . ?
Re1 C14 2.008(8) . ?
Re1 Sb1 2.7001(5) . ?
Re1 H1 1.75(2) . ?
Re2 C21 1.916(8) . ?
Re2 C23 1.928(8) . ?
Re2 C22 1.933(8) . ?
Re2 C30 2.219(7) . ?
Re2 Sb2 2.7074(5) . ?
Re2 Sb1 2.7477(5) . ?
Sb1 C24 2.161(7) . ?
Sb2 C36 2.127(7) . ?
Sb2 C48 2.147(7) . ?
Sb2 C42 2.150(7) . ?
P1 C58 1.897(10) . ?
P1 C62 1.917(9) . ?
P1 C54 1.965(14) . ?
C1 O1 1.142(10) . ?
C11 O11 1.138(10) . ?
C12 O12 1.126(9) . ?
C13 O13 1.133(9) . ?
C14 O14 1.126(8) . ?
C21 O21 1.138(9) . ?
C22 O22 1.154(9) . ?
C23 O23 1.133(9) . ?
C24 C29 1.376(9) . ?
C24 C25 1.389(10) . ?
C25 C26 1.395(10) . ?
C25 H25 0.9300 . ?
C26 C27 1.366(13) . ?
C26 H26 0.9300 . ?
C27 C28 1.362(13) . ?
C27 H27 0.9300 . ?
C28 C29 1.374(11) . ?
C28 H28 0.9300 . ?
C29 H29 0.9300 . ?
C30 C31 1.417(10) . ?
C30 C35 1.419(10) . ?
C31 C32 1.360(10) . ?
C31 H31 0.9300 . ?
C32 C33 1.381(13) . ?
C32 H32 0.9300 . ?
C33 C34 1.357(14) . ?
C33 H33 0.9300 . ?
C34 C35 1.394(11) . ?
C34 H34 0.9300 . ?
C35 H35 0.9300 . ?
C36 C41 1.383(10) . ?
C36 C37 1.389(10) . ?
C37 C38 1.388(11) . ?
C37 H37 0.9300 . ?
C38 C39 1.373(13) . ?
C38 H38 0.9300 . ?
C39 C40 1.382(14) . ?
C39 H39 0.9300 . ?
C40 C41 1.362(12) . ?
C40 H40 0.9300 . ?
C41 H41 0.9300 . ?
C42 C43 1.347(11) . ?
C42 C47 1.380(12) . ?
C43 C44 1.383(11) . ?
C43 H43 0.9300 . ?
C44 C45 1.364(14) . ?
C44 H44 0.9300 . ?
C45 C46 1.372(18) . ?
C45 H45 0.9300 . ?
C46 C47 1.353(14) . ?
C46 H46 0.9300 . ?
C47 H47 0.9300 . ?
C48 C53 1.344(11) . ?
C48 C49 1.362(10) . ?
C49 C50 1.357(11) . ?
C49 H49 0.9300 . ?
C50 C51 1.305(13) . ?
C50 H50 0.9300 . ?
C51 C52 1.378(15) . ?
C51 H51 0.9300 . ?
C52 C53 1.396(14) . ?
C52 H52 0.9300 . ?
C53 H53 0.9300 . ?
C54 C55 1.50(2) . ?
C54 C56 1.550(19) . ?
C54 C57 1.625(15) . ?
C55 H55A 0.9600 . ?
C55 H55B 0.9600 . ?
C55 H55C 0.9600 . ?
C56 H56A 0.9600 . ?
C56 H56B 0.9600 . ?
C56 H56C 0.9600 . ?
C57 H57A 0.9600 . ?
C57 H57B 0.9600 . ?
C57 H57C 0.9600 . ?
C58 C60 1.460(17) . ?
C58 C61 1.521(14) . ?
C58 C59 1.587(15) . ?
C59 H59A 0.9600 . ?
C59 H59B 0.9600 . ?
C59 H59C 0.9600 . ?
C60 H60A 0.9600 . ?
C60 H60B 0.9600 . ?
C60 H60C 0.9600 . ?
C61 H61A 0.9600 . ?
C61 H61B 0.9600 . ?
C61 H61C 0.9600 . ?
C62 C63 1.502(13) . ?
C62 C64 1.513(14) . ?
C62 C65 1.583(18) . ?
C63 H63A 0.9600 . ?
C63 H63B 0.9600 . ?
C63 H63C 0.9600 . ?
C64 H64A 0.9600 . ?
C64 H64B 0.9600 . ?
C64 H64C 0.9600 . ?
C65 H65A 0.9600 . ?
C65 H65B 0.9600 . ?
C65 H65C 0.9600 . ?
